data_2228283
loop_
_publ_author_name
'Chen, Guihua'
'Yan, Jian'

_publ_section_title
;
 4-Anilino-3-nitro-<i>N</i>-phenylbenzamide
;
_journal_coeditor_code DN2614
_journal_issue 12
_journal_name_full 'Acta Crystallographica Section E'
_journal_page_first o3286
_journal_page_last o3287
_journal_paper_doi 10.1107/S1600536810043849
_journal_volume 66
_journal_year 2010
_chemical_formula_iupac 'C19 H15 N3 O3'
_chemical_formula_moiety 'C19 H15 N3 O3'
_chemical_formula_sum 'C19 H15 N3 O3'
_chemical_formula_weight 333.34
_chemical_name_systematic
;
4-Anilino-3-nitro-<i>N</i>-phenylbenzamide
;
_space_group_IT_number 2
_symmetry_cell_setting triclinic
_symmetry_space_group_name_Hall '-P 1'
_symmetry_space_group_name_H-M 'P -1'
_atom_sites_solution_hydrogens geom
_atom_sites_solution_primary direct
_atom_sites_solution_secondary difmap
_audit_creation_method SHELXL-97
_cell_angle_alpha 84.73(3)
_cell_angle_beta 83.82(3)
_cell_angle_gamma 73.58(3)
_cell_formula_units_Z 2
_cell_length_a 7.7930(16)
_cell_length_b 8.1580(16)
_cell_length_c 12.788(3)
_cell_measurement_reflns_used 25
_cell_measurement_temperature 293(2)
_cell_measurement_theta_max 13
_cell_measurement_theta_min 9
_cell_volume 773.7(3)
_computing_cell_refinement 'CAD-4 Software (Version 5.0; Enraf--Nonius, 1989)'
_computing_data_collection 'CAD-4 Software (Version 5.0; Enraf--Nonius, 1989)'
_computing_data_reduction 'XCAD4 (Harms & Wocadlo, 1995)'
_computing_molecular_graphics
;
ORTEPIII (Burnett & Johnson, 1996), ORTEP-3 for Windows (Farrugia,
1997) and
PLATON (Spek, 2009)
;
_computing_publication_material 'SHELXL97 (Sheldrick, 2008)'
_computing_structure_refinement 'SHELXL97 (Sheldrick, 2008)'
_computing_structure_solution 'SHELXS97 (Sheldrick, 2008)'
_diffrn_ambient_temperature 293(2)
_diffrn_measured_fraction_theta_full 1.000
_diffrn_measured_fraction_theta_max 1.000
_diffrn_measurement_device_type 'Enraf--Nonius CAD-4'
_diffrn_measurement_method \w/2\q
_diffrn_radiation_monochromator graphite
_diffrn_radiation_source 'fine-focus sealed tube'
_diffrn_radiation_type MoK\a
_diffrn_radiation_wavelength 0.71073
_diffrn_reflns_av_R_equivalents 0.0693
_diffrn_reflns_av_sigmaI/netI 0.0491
_diffrn_reflns_limit_h_max 9
_diffrn_reflns_limit_h_min 0
_diffrn_reflns_limit_k_max 9
_diffrn_reflns_limit_k_min -9
_diffrn_reflns_limit_l_max 15
_diffrn_reflns_limit_l_min -15
_diffrn_reflns_number 3037
_diffrn_reflns_theta_full 25.27
_diffrn_reflns_theta_max 25.27
_diffrn_reflns_theta_min 1.61
_diffrn_standards_decay_% 1
_diffrn_standards_interval_count 200
_diffrn_standards_interval_time 120
_diffrn_standards_number 3
_exptl_absorpt_coefficient_mu 0.099
_exptl_absorpt_correction_T_max 0.9901
_exptl_absorpt_correction_T_min 0.9708
_exptl_absorpt_correction_type psi-scan
_exptl_absorpt_process_details '(North <i>et al.</i>, 1968)'
_exptl_crystal_colour colourless
_exptl_crystal_density_diffrn 1.431
_exptl_crystal_density_method 'not measured'
_exptl_crystal_description block
_exptl_crystal_F_000 348
_exptl_crystal_size_max 0.30
_exptl_crystal_size_mid 0.20
_exptl_crystal_size_min 0.10
_refine_diff_density_max 0.201
_refine_diff_density_min -0.274
_refine_ls_extinction_method none
_refine_ls_goodness_of_fit_ref 1.074
_refine_ls_hydrogen_treatment constr
_refine_ls_matrix_type full
_refine_ls_number_parameters 226
_refine_ls_number_reflns 2809
_refine_ls_number_restraints 0
_refine_ls_restrained_S_all 1.074
_refine_ls_R_factor_all 0.0892
_refine_ls_R_factor_gt 0.0575
_refine_ls_shift/su_max 0.000
_refine_ls_shift/su_mean 0.000
_refine_ls_structure_factor_coef Fsqd
_refine_ls_weighting_details 'calc w=1/[\s^2^(Fo^2^)+(0.0726P)^2^+0.3362P] where P=(Fo^2^+2Fc^2^)/3'
_refine_ls_weighting_scheme calc
_refine_ls_wR_factor_gt 0.1440
_refine_ls_wR_factor_ref 0.1729
_reflns_number_gt 1913
_reflns_number_total 2809
_reflns_threshold_expression I>2\s(I)
_cod_data_source_file dn2614.cif
_cod_data_source_block I
_cod_database_code 2228283
_cod_database_fobs_code 2228283

loop_
_symmetry_equiv_pos_as_xyz
'x, y, z'
'-x, -y, -z'

loop_
_atom_site_type_symbol
_atom_site_label
_atom_site_fract_x
_atom_site_fract_y
_atom_site_fract_z
_atom_site_U_iso_or_equiv
_atom_site_adp_type
_atom_site_calc_flag
_atom_site_refinement_flags
_atom_site_occupancy
_atom_site_disorder_assembly
_atom_site_disorder_group
O O1 0.1624(3) 0.4949(3) 0.34191(17) 0.0597(7) Uani d . 1 . .
O O2 0.4401(3) -0.0652(3) 0.68488(17) 0.0595(7) Uani d . 1 . .
O O3 0.3047(3) -0.0231(3) 0.54356(17) 0.0552(6) Uani d . 1 . .
N N1 0.1661(3) 0.7456(3) 0.40167(18) 0.0439(6) Uani d . 1 . .
H H1 0.1892 0.7898 0.4552 0.053 Uiso calc R 1 . .
N N2 0.3633(3) 0.0321(3) 0.61399(18) 0.0408(6) Uani d . 1 . .
N N3 0.4299(3) 0.2000(3) 0.79278(18) 0.0442(6) Uani d . 1 . .
H H3 0.4810 0.0922 0.7892 0.053 Uiso calc R 1 . .
C C1 0.0361(4) 0.8190(4) 0.2304(2) 0.0442(7) Uani d . 1 . .
H H1B 0.0293 0.7078 0.2265 0.053 Uiso calc R 1 . .
C C2 -0.0237(4) 0.9424(4) 0.1516(2) 0.0525(8) Uani d . 1 . .
H H2A -0.0742 0.9143 0.0955 0.063 Uiso calc R 1 . .
C C3 -0.0102(5) 1.1066(4) 0.1543(3) 0.0562(9) Uani d . 1 . .
H H3B -0.0473 1.1875 0.0993 0.067 Uiso calc R 1 . .
C C4 0.0583(5) 1.1499(4) 0.2389(3) 0.0535(8) Uani d . 1 . .
H H4A 0.0663 1.2609 0.2420 0.064 Uiso calc R 1 . .
C C5 0.1152(4) 1.0284(4) 0.3193(2) 0.0486(8) Uani d . 1 . .
H H5A 0.1601 1.0588 0.3769 0.058 Uiso calc R 1 . .
C C6 0.1066(4) 0.8620(4) 0.3157(2) 0.0386(7) Uani d . 1 . .
C C7 0.1915(4) 0.5740(3) 0.4114(2) 0.0377(7) Uani d . 1 . .
C C8 0.2585(4) 0.4838(3) 0.5121(2) 0.0372(7) Uani d . 1 . .
C C9 0.2942(4) 0.5618(4) 0.5980(2) 0.0436(7) Uani d . 1 . .
H H9A 0.2794 0.6794 0.5932 0.052 Uiso calc R 1 . .
C C10 0.3501(4) 0.4676(4) 0.6883(2) 0.0431(7) Uani d . 1 . .
H H10A 0.3721 0.5233 0.7435 0.052 Uiso calc R 1 . .
C C11 0.3756(4) 0.2896(3) 0.7005(2) 0.0364(6) Uani d . 1 . .
C C12 0.3430(4) 0.2137(3) 0.6127(2) 0.0361(6) Uani d . 1 . .
C C13 0.2860(4) 0.3091(3) 0.5223(2) 0.0372(6) Uani d . 1 . .
H H13A 0.2654 0.2539 0.4664 0.045 Uiso calc R 1 . .
C C14 0.4108(4) 0.2654(3) 0.8927(2) 0.0371(7) Uani d . 1 . .
C C15 0.2639(4) 0.3943(4) 0.9262(2) 0.0450(7) Uani d . 1 . .
H H15A 0.1758 0.4464 0.8809 0.054 Uiso calc R 1 . .
C C16 0.2481(4) 0.4458(4) 1.0272(2) 0.0537(8) Uani d . 1 . .
H H16A 0.1494 0.5340 1.0490 0.064 Uiso calc R 1 . .
C C17 0.3752(5) 0.3695(5) 1.0967(2) 0.0570(9) Uani d . 1 . .
H H17A 0.3623 0.4045 1.1650 0.068 Uiso calc R 1 . .
C C18 0.5225(5) 0.2398(5) 1.0630(3) 0.0563(9) Uani d . 1 . .
H H18A 0.6098 0.1869 1.1088 0.068 Uiso calc R 1 . .
C C19 0.5402(4) 0.1891(4) 0.9619(2) 0.0454(7) Uani d . 1 . .
H H19A 0.6401 0.1025 0.9397 0.055 Uiso calc R 1 . .

loop_
_atom_site_aniso_label
_atom_site_aniso_U_11
_atom_site_aniso_U_22
_atom_site_aniso_U_33
_atom_site_aniso_U_12
_atom_site_aniso_U_13
_atom_site_aniso_U_23
O1 0.0943(18) 0.0402(12) 0.0486(13) -0.0195(12) -0.0183(12) -0.0065(10)
O2 0.0869(18) 0.0349(12) 0.0525(13) -0.0051(11) -0.0210(12) 0.0004(10)
O3 0.0802(17) 0.0388(12) 0.0546(14) -0.0245(11) -0.0164(12) -0.0064(10)
N1 0.0598(16) 0.0353(13) 0.0422(14) -0.0165(12) -0.0180(12) -0.0038(11)
N2 0.0497(15) 0.0350(13) 0.0375(13) -0.0117(11) -0.0010(12) -0.0049(11)
N3 0.0540(16) 0.0363(13) 0.0406(14) -0.0066(11) -0.0099(12) -0.0061(11)
C1 0.0492(18) 0.0436(17) 0.0429(17) -0.0158(14) -0.0079(14) -0.0048(13)
C2 0.055(2) 0.058(2) 0.0457(18) -0.0143(16) -0.0132(15) -0.0045(15)
C3 0.064(2) 0.0492(19) 0.052(2) -0.0109(16) -0.0117(16) 0.0071(15)
C4 0.065(2) 0.0389(17) 0.059(2) -0.0170(16) -0.0149(17) 0.0041(15)
C5 0.059(2) 0.0436(17) 0.0498(18) -0.0203(15) -0.0182(15) -0.0015(14)
C6 0.0376(15) 0.0391(16) 0.0409(16) -0.0136(13) -0.0034(12) -0.0023(12)
C7 0.0404(16) 0.0384(16) 0.0366(15) -0.0134(13) -0.0020(12) -0.0084(12)
C8 0.0412(16) 0.0349(15) 0.0379(15) -0.0145(12) -0.0020(13) -0.0029(12)
C9 0.0564(19) 0.0315(15) 0.0464(17) -0.0179(14) 0.0005(14) -0.0080(13)
C10 0.0555(19) 0.0429(17) 0.0384(16) -0.0231(14) -0.0077(14) -0.0070(13)
C11 0.0345(15) 0.0395(15) 0.0358(15) -0.0110(12) 0.0002(12) -0.0063(12)
C12 0.0391(16) 0.0310(14) 0.0385(15) -0.0118(12) 0.0032(12) -0.0057(12)
C13 0.0437(16) 0.0351(15) 0.0360(15) -0.0135(12) -0.0043(12) -0.0094(12)
C14 0.0410(16) 0.0370(15) 0.0372(15) -0.0165(13) -0.0052(13) -0.0013(12)
C15 0.0409(17) 0.0485(18) 0.0460(18) -0.0114(14) -0.0071(14) -0.0048(14)
C16 0.052(2) 0.059(2) 0.0501(19) -0.0150(16) 0.0036(16) -0.0168(16)
C17 0.072(2) 0.072(2) 0.0406(18) -0.039(2) -0.0055(17) -0.0085(16)
C18 0.058(2) 0.070(2) 0.0489(19) -0.0291(18) -0.0169(16) 0.0079(17)
C19 0.0445(17) 0.0489(18) 0.0453(17) -0.0165(14) -0.0077(14) 0.0009(14)

loop_
_atom_type_symbol
_atom_type_description
_atom_type_scat_dispersion_real
_atom_type_scat_dispersion_imag
_atom_type_scat_source
C C 0.0033 0.0016 'International Tables Vol C Tables 4.2.6.8 and 6.1.1.4'
H H 0.0000 0.0000 'International Tables Vol C Tables 4.2.6.8 and 6.1.1.4'
N N 0.0061 0.0033 'International Tables Vol C Tables 4.2.6.8 and 6.1.1.4'
O O 0.0106 0.0060 'International Tables Vol C Tables 4.2.6.8 and 6.1.1.4'

loop_
_geom_angle_atom_site_label_1
_geom_angle_atom_site_label_2
_geom_angle_atom_site_label_3
_geom_angle_site_symmetry_1
_geom_angle_site_symmetry_3
_geom_angle
_geom_angle_publ_flag
C7 N1 C6 . . 128.9(2) ?
C7 N1 H1 . . 115.6 ?
C6 N1 H1 . . 115.6 ?
O3 N2 O2 . . 121.0(2) ?
O3 N2 C12 . . 119.0(2) ?
O2 N2 C12 . . 120.0(2) ?
C11 N3 C14 . . 127.0(2) ?
C11 N3 H3 . . 116.5 ?
C14 N3 H3 . . 116.5 ?
C2 C1 C6 . . 119.4(3) ?
C2 C1 H1B . . 120.3 ?
C6 C1 H1B . . 120.3 ?
C1 C2 C3 . . 121.3(3) ?
C1 C2 H2A . . 119.4 ?
C3 C2 H2A . . 119.4 ?
C4 C3 C2 . . 119.4(3) ?
C4 C3 H3B . . 120.3 ?
C2 C3 H3B . . 120.3 ?
C3 C4 C5 . . 119.8(3) ?
C3 C4 H4A . . 120.1 ?
C5 C4 H4A . . 120.1 ?
C4 C5 C6 . . 121.1(3) ?
C4 C5 H5A . . 119.5 ?
C6 C5 H5A . . 119.5 ?
C5 C6 C1 . . 118.9(3) ?
C5 C6 N1 . . 117.6(2) ?
C1 C6 N1 . . 123.4(2) ?
O1 C7 N1 . . 122.4(3) ?
O1 C7 C8 . . 120.9(3) ?
N1 C7 C8 . . 116.7(2) ?
C13 C8 C9 . . 117.2(3) ?
C13 C8 C7 . . 117.0(2) ?
C9 C8 C7 . . 125.8(2) ?
C10 C9 C8 . . 121.1(3) ?
C10 C9 H9A . . 119.5 ?
C8 C9 H9A . . 119.5 ?
C9 C10 C11 . . 122.4(3) ?
C9 C10 H10A . . 118.8 ?
C11 C10 H10A . . 118.8 ?
N3 C11 C10 . . 120.6(2) ?
N3 C11 C12 . . 123.9(3) ?
C10 C11 C12 . . 115.5(3) ?
C13 C12 C11 . . 121.8(2) ?
C13 C12 N2 . . 116.5(2) ?
C11 C12 N2 . . 121.7(2) ?
C12 C13 C8 . . 122.0(2) ?
C12 C13 H13A . . 119.0 ?
C8 C13 H13A . . 119.0 ?
C15 C14 C19 . . 119.1(3) ?
C15 C14 N3 . . 122.6(3) ?
C19 C14 N3 . . 118.2(3) ?
C16 C15 C14 . . 119.7(3) ?
C16 C15 H15A . . 120.1 ?
C14 C15 H15A . . 120.1 ?
C15 C16 C17 . . 121.5(3) ?
C15 C16 H16A . . 119.3 ?
C17 C16 H16A . . 119.3 ?
C16 C17 C18 . . 118.7(3) ?
C16 C17 H17A . . 120.6 ?
C18 C17 H17A . . 120.6 ?
C19 C18 C17 . . 120.1(3) ?
C19 C18 H18A . . 119.9 ?
C17 C18 H18A . . 119.9 ?
C18 C19 C14 . . 120.8(3) ?
C18 C19 H19A . . 119.6 ?
C14 C19 H19A . . 119.6 ?

loop_
_geom_bond_atom_site_label_1
_geom_bond_atom_site_label_2
_geom_bond_site_symmetry_2
_geom_bond_distance
_geom_bond_publ_flag
O1 C7 . 1.220(3) ?
O2 N2 . 1.236(3) ?
O3 N2 . 1.225(3) ?
N1 C7 . 1.353(3) ?
N1 C6 . 1.412(3) ?
N1 H1 . 0.8600 ?
N2 C12 . 1.443(3) ?
N3 C11 . 1.371(3) ?
N3 C14 . 1.407(3) ?
N3 H3 . 0.8600 ?
C1 C2 . 1.377(4) ?
C1 C6 . 1.387(4) ?
C1 H1B . 0.9300 ?
C2 C3 . 1.377(4) ?
C2 H2A . 0.9300 ?
C3 C4 . 1.372(4) ?
C3 H3B . 0.9300 ?
C4 C5 . 1.378(4) ?
C4 H4A . 0.9300 ?
C5 C6 . 1.383(4) ?
C5 H5A . 0.9300 ?
C7 C8 . 1.492(4) ?
C8 C13 . 1.377(4) ?
C8 C9 . 1.408(4) ?
C9 C10 . 1.368(4) ?
C9 H9A . 0.9300 ?
C10 C11 . 1.405(4) ?
C10 H10A . 0.9300 ?
C11 C12 . 1.410(4) ?
C12 C13 . 1.374(4) ?
C13 H13A . 0.9300 ?
C14 C15 . 1.377(4) ?
C14 C19 . 1.387(4) ?
C15 C16 . 1.377(4) ?
C15 H15A . 0.9300 ?
C16 C17 . 1.378(4) ?
C16 H16A . 0.9300 ?
C17 C18 . 1.383(5) ?
C17 H17A . 0.9300 ?
C18 C19 . 1.374(4) ?
C18 H18A . 0.9300 ?
C19 H19A . 0.9300 ?

loop_
_geom_hbond_atom_site_label_D
_geom_hbond_atom_site_label_H
_geom_hbond_atom_site_label_A
_geom_hbond_site_symmetry_A
_geom_hbond_distance_DH
_geom_hbond_distance_HA
_geom_hbond_distance_DA
_geom_hbond_angle_DHA
N1 H1 O3 1_565 0.86 2.39 3.198(3) 155.8
N3 H3 O2 . 0.86 2.04 2.649(3) 126.9
C5 H5A O3 1_565 0.93 2.47 3.305(4) 149.9
C9 H9A O3 1_565 0.93 2.51 3.416(4) 165.1
C1 H1B O1 . 0.93 2.26 2.851(4) 120.8

loop_
_geom_torsion_atom_site_label_1
_geom_torsion_atom_site_label_2
_geom_torsion_atom_site_label_3
_geom_torsion_atom_site_label_4
_geom_torsion_site_symmetry_1
_geom_torsion_site_symmetry_2
_geom_torsion_site_symmetry_3
_geom_torsion_site_symmetry_4
_geom_torsion
_geom_torsion_publ_flag
C6 C1 C2 C3 . . . . 1.9(5) ?
C1 C2 C3 C4 . . . . -2.3(5) ?
C2 C3 C4 C5 . . . . 1.0(5) ?
C3 C4 C5 C6 . . . . 0.8(5) ?
C4 C5 C6 C1 . . . . -1.3(5) ?
C4 C5 C6 N1 . . . . -179.4(3) ?
C2 C1 C6 C5 . . . . -0.1(4) ?
C2 C1 C6 N1 . . . . 178.0(3) ?
C7 N1 C6 C5 . . . . -171.2(3) ?
C7 N1 C6 C1 . . . . 10.7(5) ?
C6 N1 C7 O1 . . . . -0.6(5) ?
C6 N1 C7 C8 . . . . 179.1(3) ?
O1 C7 C8 C13 . . . . 0.2(4) ?
N1 C7 C8 C13 . . . . -179.5(3) ?
O1 C7 C8 C9 . . . . -179.0(3) ?
N1 C7 C8 C9 . . . . 1.2(4) ?
C13 C8 C9 C10 . . . . -1.3(4) ?
C7 C8 C9 C10 . . . . 177.9(3) ?
C8 C9 C10 C11 . . . . 0.2(5) ?
C14 N3 C11 C10 . . . . 22.4(4) ?
C14 N3 C11 C12 . . . . -158.0(3) ?
C9 C10 C11 N3 . . . . -179.2(3) ?
C9 C10 C11 C12 . . . . 1.2(4) ?
N3 C11 C12 C13 . . . . 179.0(3) ?
C10 C11 C12 C13 . . . . -1.4(4) ?
N3 C11 C12 N2 . . . . 0.6(4) ?
C10 C11 C12 N2 . . . . -179.8(2) ?
O3 N2 C12 C13 . . . . -10.7(4) ?
O2 N2 C12 C13 . . . . 168.6(3) ?
O3 N2 C12 C11 . . . . 167.7(3) ?
O2 N2 C12 C11 . . . . -12.9(4) ?
C11 C12 C13 C8 . . . . 0.4(4) ?
N2 C12 C13 C8 . . . . 178.8(2) ?
C9 C8 C13 C12 . . . . 1.0(4) ?
C7 C8 C13 C12 . . . . -178.3(2) ?
C11 N3 C14 C15 . . . . 35.4(4) ?
C11 N3 C14 C19 . . . . -148.7(3) ?
C19 C14 C15 C16 . . . . 0.3(4) ?
N3 C14 C15 C16 . . . . 176.2(3) ?
C14 C15 C16 C17 . . . . -0.9(5) ?
C15 C16 C17 C18 . . . . 0.8(5) ?
C16 C17 C18 C19 . . . . 0.0(5) ?
C17 C18 C19 C14 . . . . -0.5(5) ?
C15 C14 C19 C18 . . . . 0.4(4) ?
N3 C14 C19 C18 . . . . -175.6(3) ?
